data_7237737
loop_
_publ_author_name
'Yu, Yizhe'
'Yu, Changjiang'
'Wu, Qinghua'
'Wang, Hua'
'Jiao, Lijuan'
'Wong, Wai-Yeung'
'Hao, Erhong'

_publ_section_title
;
 Pure E/Z isomers of N-methylpyrrole-benzohydrazide-based BF2 complexes:
 remarkable aggregation-, crystallization-induced emission switching
 properties and application in sensing intracellular pH microenvironment
;
_journal_issue 15
_journal_name_full 'Journal of Materials Chemistry C'
_journal_page_first 4533
_journal_paper_doi 10.1039/C9TC00473D
_journal_volume 7
_journal_year 2019
_chemical_formula_moiety 'C14 H14 B F2 N3 O2'
_chemical_formula_sum 'C14 H14 B F2 N3 O2'
_chemical_formula_weight 305.09
_space_group_crystal_system monoclinic
_space_group_IT_number 14
_space_group_name_Hall '-P 2yn'
_space_group_name_H-M_alt 'P 1 21/n 1'
_atom_sites_solution_hydrogens geom
_atom_sites_solution_primary direct
_audit_creation_date 2018-05-31
_audit_creation_method
;
Olex2 1.2
(compiled 2015.01.26 svn.r3150 for OlexSys, GUI svn.r1)
;
_audit_update_record
;
2019-01-02 deposited with the CCDC.	2019-03-11 downloaded from the CCDC.
;
_cell_angle_alpha 90
_cell_angle_beta 91.8440(10)
_cell_angle_gamma 90
_cell_formula_units_Z 4
_cell_length_a 10.8986(2)
_cell_length_b 11.8661(2)
_cell_length_c 11.1113(2)
_cell_measurement_reflns_used 6688
_cell_measurement_temperature 273(2)
_cell_measurement_theta_max 66.45
_cell_measurement_theta_min 5.46
_cell_volume 1436.21(4)
_computing_molecular_graphics 'Olex2 (Dolomanov et al., 2009)'
_computing_publication_material 'Olex2 (Dolomanov et al., 2009)'
_computing_structure_refinement 'ShelXL (Sheldrick, 2008)'
_computing_structure_solution 'SIR2004 (Burla et al., 2007)'
_diffrn_ambient_temperature 273.15
_diffrn_detector 'Bruker APEX2 area detector'
_diffrn_detector_area_resol_mean 7.9
_diffrn_detector_type 'CCD area detector'
_diffrn_measured_fraction_theta_full 0.990
_diffrn_measured_fraction_theta_max 0.990
_diffrn_measurement_device 'three-circle diffractometer'
_diffrn_measurement_device_type 'Bruker SMART APEX2 area detector'
_diffrn_measurement_method '\w and \f scans'
_diffrn_radiation_monochromator 'mirror optics'
_diffrn_radiation_probe x-ray
_diffrn_radiation_type CuK\a
_diffrn_radiation_wavelength 1.54178
_diffrn_reflns_av_R_equivalents 0.0252
_diffrn_reflns_av_unetI/netI 0.0219
_diffrn_reflns_Laue_measured_fraction_full 0.990
_diffrn_reflns_Laue_measured_fraction_max 0.990
_diffrn_reflns_limit_h_max 12
_diffrn_reflns_limit_h_min -12
_diffrn_reflns_limit_k_max 14
_diffrn_reflns_limit_k_min -14
_diffrn_reflns_limit_l_max 13
_diffrn_reflns_limit_l_min -10
_diffrn_reflns_number 10675
_diffrn_reflns_point_group_measured_fraction_full 0.990
_diffrn_reflns_point_group_measured_fraction_max 0.990
_diffrn_reflns_theta_full 66.548
_diffrn_reflns_theta_max 66.548
_diffrn_reflns_theta_min 5.456
_diffrn_source 'microfocus sealed X-ray tube'
_diffrn_source_type 'Incoatec I\ms'
_diffrn_standards_number 0
_exptl_absorpt_coefficient_mu 0.956
_exptl_absorpt_correction_T_max 0.7528
_exptl_absorpt_correction_T_min 0.6521
_exptl_absorpt_correction_type multi-scan
_exptl_absorpt_process_details
;
SADABS-2014/5 (Bruker,2014/5) was used for absorption correction.
wR2(int) was 0.1397 before and 0.0436 after correction.
The Ratio of minimum to maximum transmission is 0.8662.
The \l/2 correction factor is Not present.
;
_exptl_crystal_colour 'metallic orangish yellow'
_exptl_crystal_colour_lustre metallic
_exptl_crystal_colour_modifier orangish
_exptl_crystal_colour_primary yellow
_exptl_crystal_density_diffrn 1.411
_exptl_crystal_description cube
_exptl_crystal_F_000 632
_exptl_crystal_size_max 0.23
_exptl_crystal_size_mid 0.12
_exptl_crystal_size_min 0.08
_refine_diff_density_max 0.144
_refine_diff_density_min -0.156
_refine_diff_density_rms 0.032
_refine_ls_extinction_method none
_refine_ls_goodness_of_fit_ref 1.061
_refine_ls_hydrogen_treatment constr
_refine_ls_matrix_type full
_refine_ls_number_parameters 201
_refine_ls_number_reflns 2501
_refine_ls_number_restraints 0
_refine_ls_restrained_S_all 1.061
_refine_ls_R_factor_all 0.0394
_refine_ls_R_factor_gt 0.0351
_refine_ls_shift/su_max 0.001
_refine_ls_shift/su_mean 0.000
_refine_ls_structure_factor_coef Fsqd
_refine_ls_weighting_details 'w=1/[\s^2^(Fo^2^)+(0.0542P)^2^+0.2035P] where P=(Fo^2^+2Fc^2^)/3'
_refine_ls_weighting_scheme calc
_refine_ls_wR_factor_gt 0.0939
_refine_ls_wR_factor_ref 0.0973
_reflns_Friedel_coverage 0.000
_reflns_number_gt 2241
_reflns_number_total 2501
_reflns_threshold_expression 'I > 2\s(I)'
_cod_data_source_file c9tc00473d2.cif
_cod_data_source_block cu_20180513a_0m_a
_cod_database_code 7237737
_shelx_space_group_comment
;
The symmetry employed for this shelxl refinement is uniquely defined
by the following loop, which should always be used as a source of
symmetry information in preference to the above space-group names.
They are only intended as comments.
;
_shelx_estimated_absorpt_t_max 0.927
_shelx_estimated_absorpt_t_min 0.810
_olex2_refinement_description
;
1. Fixed Uiso
 At 1.2 times of:
  All C(H) groups
 At 1.5 times of:
  All C(H,H,H) groups
2.a Aromatic/amide H refined with riding coordinates:
 C3(H3), C4(H4), C6(H6), C7(H7), C9(H9), C11(H11), C12(H12), C13(H13)
2.b Idealised Me refined as rotating group:
 C1(H1A,H1B,H1C), C14(H14A,H14B,H14C)
;
_shelx_shelxl_version_number 2014/7
_olex2_submission_special_instructions 'No special instructions were received'

loop_
_space_group_symop_operation_xyz
'x, y, z'
'-x+1/2, y+1/2, -z+1/2'
'-x, -y, -z'
'x-1/2, -y-1/2, z-1/2'

loop_
_atom_site_label
_atom_site_type_symbol
_atom_site_fract_x
_atom_site_fract_y
_atom_site_fract_z
_atom_site_U_iso_or_equiv
_atom_site_adp_type
_atom_site_occupancy
_atom_site_site_symmetry_order
_atom_site_calc_flag
_atom_site_refinement_flags_posn
F1 F 0.20073(8) 0.58089(7) 0.49460(8) 0.0617(3) Uani 1 1 d .
F2 F 0.26077(8) 0.53720(7) 0.30735(8) 0.0640(3) Uani 1 1 d .
O1 O 0.91349(9) 0.86276(9) 0.56332(11) 0.0669(3) Uani 1 1 d .
O2 O 0.40240(8) 0.62352(7) 0.44061(9) 0.0495(3) Uani 1 1 d .
N1 N -0.05873(9) 0.81299(9) 0.24886(9) 0.0450(3) Uani 1 1 d .
N2 N 0.24828(9) 0.73785(8) 0.36166(9) 0.0399(3) Uani 1 1 d .
N3 N 0.35548(9) 0.80152(9) 0.38397(10) 0.0440(3) Uani 1 1 d .
C1 C 1.00339(13) 0.78311(16) 0.60493(15) 0.0678(4) Uani 1 1 d .
H1A H 1.0144 0.7268 0.5442 0.102 Uiso 1 1 calc GR
H1B H 0.9764 0.7479 0.6772 0.102 Uiso 1 1 calc GR
H1C H 1.0799 0.8211 0.6213 0.102 Uiso 1 1 calc GR
C2 C 0.79973(12) 0.82346(12) 0.53184(12) 0.0482(3) Uani 1 1 d .
C3 C 0.76496(12) 0.71160(12) 0.53345(12) 0.0488(3) Uani 1 1 d .
H3 H 0.8210 0.6564 0.5578 0.059 Uiso 1 1 calc R
C4 C 0.64651(12) 0.68202(11) 0.49869(12) 0.0464(3) Uani 1 1 d .
H4 H 0.6234 0.6066 0.5005 0.056 Uiso 1 1 calc R
C5 C 0.56140(11) 0.76254(10) 0.46112(10) 0.0408(3) Uani 1 1 d .
C6 C 0.59825(13) 0.87528(11) 0.45855(13) 0.0504(3) Uani 1 1 d .
H6 H 0.5429 0.9304 0.4323 0.060 Uiso 1 1 calc R
C7 C 0.71509(13) 0.90525(12) 0.49437(14) 0.0557(4) Uani 1 1 d .
H7 H 0.7381 0.9807 0.4937 0.067 Uiso 1 1 calc R
C8 C 0.43601(11) 0.73062(10) 0.42746(10) 0.0402(3) Uani 1 1 d .
C9 C 0.15339(11) 0.79117(10) 0.31664(10) 0.0408(3) Uani 1 1 d .
H9 H 0.1623 0.8682 0.3040 0.049 Uiso 1 1 calc R
C10 C 0.03807(11) 0.74374(11) 0.28500(11) 0.0423(3) Uani 1 1 d .
C11 C -0.00476(14) 0.63322(12) 0.27773(14) 0.0563(4) Uani 1 1 d .
H11 H 0.0401 0.5685 0.2965 0.068 Uiso 1 1 calc R
C12 C -0.12565(14) 0.63718(14) 0.23759(15) 0.0650(4) Uani 1 1 d .
H12 H -0.1771 0.5756 0.2242 0.078 Uiso 1 1 calc R
C13 C -0.15651(13) 0.74849(14) 0.22095(14) 0.0573(4) Uani 1 1 d .
H13 H -0.2331 0.7749 0.1945 0.069 Uiso 1 1 calc R
C14 C -0.05860(13) 0.93502(12) 0.24538(15) 0.0587(4) Uani 1 1 d .
H14A H -0.0456 0.9640 0.3254 0.088 Uiso 1 1 calc GR
H14B H -0.1361 0.9613 0.2130 0.088 Uiso 1 1 calc GR
H14C H 0.0060 0.9606 0.1954 0.088 Uiso 1 1 calc GR
B1 B 0.27329(14) 0.61122(12) 0.40129(14) 0.0450(3) Uani 1 1 d .

loop_
_atom_site_aniso_label
_atom_site_aniso_U_11
_atom_site_aniso_U_22
_atom_site_aniso_U_33
_atom_site_aniso_U_23
_atom_site_aniso_U_13
_atom_site_aniso_U_12
F1 0.0612(5) 0.0548(5) 0.0692(5) 0.0183(4) 0.0054(4) -0.0015(4)
F2 0.0663(5) 0.0459(5) 0.0790(6) -0.0183(4) -0.0101(4) 0.0078(4)
O1 0.0435(6) 0.0695(7) 0.0868(8) -0.0081(6) -0.0120(5) 0.0000(5)
O2 0.0483(5) 0.0353(5) 0.0643(6) 0.0055(4) -0.0080(4) 0.0051(4)
N1 0.0372(5) 0.0507(6) 0.0468(6) 0.0020(5) -0.0016(4) -0.0007(4)
N2 0.0398(5) 0.0366(5) 0.0432(5) 0.0011(4) -0.0034(4) 0.0007(4)
N3 0.0400(5) 0.0388(5) 0.0528(6) 0.0044(4) -0.0074(4) 0.0010(4)
C1 0.0450(8) 0.0911(12) 0.0666(10) -0.0022(9) -0.0080(7) 0.0108(8)
C2 0.0422(7) 0.0552(8) 0.0470(7) -0.0040(6) -0.0021(5) 0.0029(6)
C3 0.0434(7) 0.0519(7) 0.0506(7) 0.0044(6) -0.0034(5) 0.0110(6)
C4 0.0475(7) 0.0413(6) 0.0500(7) 0.0041(5) -0.0024(5) 0.0058(5)
C5 0.0419(7) 0.0416(6) 0.0387(6) 0.0000(5) -0.0012(5) 0.0068(5)
C6 0.0466(7) 0.0411(7) 0.0629(8) 0.0005(6) -0.0060(6) 0.0089(5)
C7 0.0508(8) 0.0420(7) 0.0740(9) -0.0023(6) -0.0044(7) 0.0009(6)
C8 0.0454(7) 0.0369(6) 0.0383(6) 0.0009(5) -0.0001(5) 0.0058(5)
C9 0.0432(7) 0.0367(6) 0.0422(6) 0.0038(5) -0.0022(5) 0.0019(5)
C10 0.0411(7) 0.0445(7) 0.0413(6) 0.0024(5) -0.0015(5) -0.0003(5)
C11 0.0571(8) 0.0455(7) 0.0661(9) -0.0030(6) -0.0036(7) -0.0071(6)
C12 0.0559(9) 0.0620(9) 0.0768(10) -0.0102(8) -0.0029(8) -0.0192(7)
C13 0.0382(7) 0.0729(10) 0.0606(8) -0.0045(7) -0.0030(6) -0.0068(6)
C14 0.0463(7) 0.0516(8) 0.0778(10) 0.0082(7) -0.0052(7) 0.0072(6)
B1 0.0476(8) 0.0341(7) 0.0529(8) 0.0020(6) -0.0039(6) 0.0047(6)

loop_
_atom_type_symbol
_atom_type_description
_atom_type_scat_dispersion_real
_atom_type_scat_dispersion_imag
_atom_type_scat_source
C C 0.0181 0.0091 'International Tables Vol C Tables 4.2.6.8 and 6.1.1.4'
H H 0.0000 0.0000 'International Tables Vol C Tables 4.2.6.8 and 6.1.1.4'
B B 0.0090 0.0039 'International Tables Vol C Tables 4.2.6.8 and 6.1.1.4'
F F 0.0727 0.0534 'International Tables Vol C Tables 4.2.6.8 and 6.1.1.4'
N N 0.0311 0.0180 'International Tables Vol C Tables 4.2.6.8 and 6.1.1.4'
O O 0.0492 0.0322 'International Tables Vol C Tables 4.2.6.8 and 6.1.1.4'

loop_
_geom_angle_atom_site_label_1
_geom_angle_atom_site_label_2
_geom_angle_atom_site_label_3
_geom_angle
C2 O1 C1 117.83(12)
C8 O2 B1 109.07(10)
C10 N1 C14 126.79(11)
C13 N1 C10 108.69(12)
C13 N1 C14 124.48(12)
N3 N2 B1 108.99(9)
C9 N2 N3 116.92(10)
C9 N2 B1 134.08(11)
C8 N3 N2 105.39(10)
O1 C1 H1A 109.5
O1 C1 H1B 109.5
O1 C1 H1C 109.5
H1A C1 H1B 109.5
H1A C1 H1C 109.5
H1B C1 H1C 109.5
O1 C2 C3 125.08(13)
O1 C2 C7 115.30(13)
C3 C2 C7 119.62(13)
C2 C3 H3 120.2
C2 C3 C4 119.69(12)
C4 C3 H3 120.2
C3 C4 H4 119.4
C3 C4 C5 121.29(12)
C5 C4 H4 119.4
C4 C5 C6 118.42(12)
C4 C5 C8 120.77(11)
C6 C5 C8 120.80(11)
C5 C6 H6 119.7
C7 C6 C5 120.54(12)
C7 C6 H6 119.7
C2 C7 H7 119.8
C6 C7 C2 120.44(13)
C6 C7 H7 119.8
O2 C8 C5 118.65(11)
N3 C8 O2 118.31(11)
N3 C8 C5 123.04(11)
N2 C9 H9 116.8
N2 C9 C10 126.40(12)
C10 C9 H9 116.8
N1 C10 C9 119.94(11)
N1 C10 C11 106.90(11)
C11 C10 C9 133.14(12)
C10 C11 H11 126.2
C12 C11 C10 107.55(13)
C12 C11 H11 126.2
C11 C12 H12 126.2
C13 C12 C11 107.68(13)
C13 C12 H12 126.2
N1 C13 C12 109.17(13)
N1 C13 H13 125.4
C12 C13 H13 125.4
N1 C14 H14A 109.5
N1 C14 H14B 109.5
N1 C14 H14C 109.5
H14A C14 H14B 109.5
H14A C14 H14C 109.5
H14B C14 H14C 109.5
F1 B1 O2 111.81(11)
F1 B1 N2 111.10(11)
F2 B1 F1 111.25(12)
F2 B1 O2 111.24(11)
F2 B1 N2 112.60(11)
O2 B1 N2 98.22(10)

loop_
_geom_bond_atom_site_label_1
_geom_bond_atom_site_label_2
_geom_bond_distance
F1 B1 1.3721(17)
F2 B1 1.3677(17)
O1 C1 1.4276(18)
O1 C2 1.3599(16)
O2 C8 1.3319(15)
O2 B1 1.4672(18)
N1 C10 1.3864(16)
N1 C13 1.3403(17)
N1 C14 1.4485(18)
N2 N3 1.4066(14)
N2 C9 1.2988(15)
N2 B1 1.5869(16)
N3 C8 1.2978(15)
C1 H1A 0.9600
C1 H1B 0.9600
C1 H1C 0.9600
C2 C3 1.381(2)
C2 C7 1.3934(19)
C3 H3 0.9300
C3 C4 1.3809(19)
C4 H4 0.9300
C4 C5 1.3866(17)
C5 C6 1.3973(18)
C5 C8 1.4553(18)
C6 H6 0.9300
C6 C7 1.3688(19)
C7 H7 0.9300
C9 H9 0.9300
C9 C10 1.4112(17)
C10 C11 1.3936(19)
C11 H11 0.9300
C11 C12 1.378(2)
C12 H12 0.9300
C12 C13 1.374(2)
C13 H13 0.9300
C14 H14A 0.9600
C14 H14B 0.9600
C14 H14C 0.9600
